data_4071199
loop_
_publ_author_name
'Ge, Shaozhong'
'Meetsma, Auke'
'Hessen, Bart'

_publ_section_related_literature
;
;
_publ_section_title
;
 Highly Efficient Hydrosilylation of Alkenes by Organoyttrium Catalysts
 with Sterically Demanding Amidinate and Guanidinate Ligands
;
_journal_issue 13
_journal_name_full Organometallics
_journal_page_first 3131
_journal_paper_doi 10.1021/om800032g
_journal_volume 27
_journal_year 2008
_chemical_absolute_configuration ad
_chemical_compound_source 'see text'
_chemical_formula_moiety 'C39 H70 N3 O Si2 Y'
_chemical_formula_sum 'C39 H70 N3 O Si2 Y'
_chemical_formula_weight 742.08
_chemical_name_systematic ?
_space_group_IT_number 19
_symmetry_cell_setting orthorhombic
_symmetry_Int_Tables_number 19
_symmetry_space_group_name_Hall 'P 2ac 2ab'
_symmetry_space_group_name_H-M 'P 21 21 21'
_atom_sites_solution_hydrogens geom
_atom_sites_solution_primary heavy
_atom_sites_solution_secondary direct
_audit_creation_date '2007-10-09  15:03:02'
_audit_creation_method
;
 PLATON <TABLE ACC> option    (version :: 250307)
 SHELXL97-2 & Manual Editing 
;
_audit_update_record
;
 ?
;
_cell_angle_alpha 90
_cell_angle_beta 90
_cell_angle_gamma 90
_cell_formula_units_Z 4
_cell_length_a 12.9822(8)
_cell_length_b 17.6370(11)
_cell_length_c 18.8875(12)
_cell_measurement_reflns_used 9028
_cell_measurement_temperature 100(1)
_cell_measurement_theta_max 25.66
_cell_measurement_theta_min 2.55
_cell_volume 4324.6(5)
_computing_cell_refinement 'SAINT-Plus (Bruker, 2006)'
_computing_data_collection 'SMART (Bruker, 2006)'
_computing_data_reduction SAINT-Plus
_computing_molecular_graphics
;
 PLATON (Spek, 2003)
 PLUTO (Meetsma, 2007) 
;
_computing_publication_material 'PLATON (Spek, 2003)'
_computing_structure_refinement 'SHELXL-97 (Sheldrick, 1997)'
_computing_structure_solution
;
 DIRDIF-99 (Beurskens et al., 1999)
;
_diffrn_ambient_temperature 100(1)
_diffrn_detector_area_resol_mean 66.06
_diffrn_measured_fraction_theta_full 0.998
_diffrn_measured_fraction_theta_max 0.998
_diffrn_measurement_device_type
;
  Bruker Smart Apex; CCD area detector 
;
_diffrn_measurement_method '\f and \w scans'
_diffrn_radiation_detector
;
  CCD area-detector
;
_diffrn_radiation_monochromator 'parallel mounted graphite'
_diffrn_radiation_source 'fine focus sealed Siemens Mo tube '
_diffrn_radiation_type MoK\a
_diffrn_radiation_wavelength 0.71073
_diffrn_reflns_av_R_equivalents 0.0520
_diffrn_reflns_av_sigmaI/netI 0.0535
_diffrn_reflns_limit_h_max 16
_diffrn_reflns_limit_h_min -16
_diffrn_reflns_limit_k_max 22
_diffrn_reflns_limit_k_min -20
_diffrn_reflns_limit_l_max 22
_diffrn_reflns_limit_l_min -23
_diffrn_reflns_number 34204
_diffrn_reflns_reduction_process
;
 Intensity data were corrected for Lorentz and polarization
  effects, decay and absorption and reduced to F~o~^2^
  using SAINT-Plus & SADABS (Bruker, 2006).
;
_diffrn_reflns_theta_full 25.00
_diffrn_reflns_theta_max 26.37
_diffrn_reflns_theta_min 2.67
_diffrn_standards_decay_% 0
_diffrn_standards_number 0
_exptl_absorpt_coefficient_mu 1.434
_exptl_absorpt_correction_T_max 0.5476
_exptl_absorpt_correction_T_min 0.4644
_exptl_absorpt_correction_type multi-scan
_exptl_absorpt_process_details '(SADABS, (Bruker, 2006))'
_exptl_crystal_colour colorless
_exptl_crystal_density_diffrn 1.140
_exptl_crystal_density_method 'not measured'
_exptl_crystal_description block
_exptl_crystal_F_000 1600
_exptl_crystal_size_max 0.52
_exptl_crystal_size_mid 0.46
_exptl_crystal_size_min 0.42
_refine_diff_density_max 0.619
_refine_diff_density_min -0.418
_refine_diff_density_rms 0.063
_refine_ls_abs_structure_details
;
  The absolute structure of the molecule actually chosen was
   determined by Flack's x-refinement.

   (Flack & Bernardinelli, 1999, 2000)
;
_refine_ls_abs_structure_Flack 0.039(4)
_refine_ls_extinction_method none
_refine_ls_goodness_of_fit_ref 1.023
_refine_ls_hydrogen_treatment constr
_refine_ls_matrix_type full
_refine_ls_number_parameters 431
_refine_ls_number_reflns 8832
_refine_ls_number_restraints 0
_refine_ls_restrained_S_all 1.023
_refine_ls_R_factor_all 0.0570
_refine_ls_R_factor_gt 0.0399
_refine_ls_shift/su_max 0.001
_refine_ls_shift/su_mean 0.000
_refine_ls_structure_factor_coef Fsqd
_refine_ls_weighting_details 'calc w=1/[\s^2^(Fo^2^)+(0.0468P)^2^+0.8703P] where P=(Fo^2^+2Fc^2^)/3'
_refine_ls_weighting_scheme calc
_refine_ls_wR_factor_gt 0.0837
_refine_ls_wR_factor_ref 0.0906
_reflns_number_gt 7374
_reflns_number_total 8832
_reflns_threshold_expression I>2\s(I)
_cod_data_source_file om800032g-file003.cif
_cod_data_source_block DATNAM
_cod_database_code 4071199
_vrn_publ_code_void_volume 35.4
_vrn_publ_code_frame_time_sec 5.0
_vrn_publ_code_meas_time_hour 5.4

loop_
_symmetry_equiv_pos_site_id
_symmetry_equiv_pos_as_xyz
1 x,y,z
2 1/2-x,-y,1/2+z
3 1/2+x,1/2-y,-z
4 -x,1/2+y,1/2-z

loop_
_atom_site_aniso_label
_atom_site_aniso_U_11
_atom_site_aniso_U_22
_atom_site_aniso_U_33
_atom_site_aniso_U_23
_atom_site_aniso_U_13
_atom_site_aniso_U_12
Y 0.0175(1) 0.0179(1) 0.0218(1) 0.0007(1) 0.0014(1) 0.0007(1)
Si1 0.0219(4) 0.0230(4) 0.0269(5) -0.0001(4) -0.0016(3) 0.0015(3)
Si2 0.0334(5) 0.0209(5) 0.0346(6) -0.0049(4) -0.0049(4) 0.0041(4)
O 0.0437(15) 0.0307(13) 0.0362(15) 0.0123(11) 0.0169(12) 0.0071(10)
N1 0.0212(12) 0.0171(12) 0.0206(16) 0.0036(11) 0.0014(11) 0.0006(9)
N2 0.0214(12) 0.0158(13) 0.0210(14) 0.0032(10) 0.0016(10) -0.0018(10)
N3 0.0221(13) 0.0233(15) 0.0261(14) 0.0049(11) 0.0042(11) 0.0009(10)
C1 0.0176(14) 0.0210(15) 0.0238(16) 0.0070(12) 0.0039(12) 0.0058(12)
C2 0.0287(16) 0.0249(17) 0.027(2) 0.0019(14) 0.0062(13) 0.0041(12)
C3 0.040(2) 0.0208(17) 0.046(2) 0.0099(16) 0.0105(17) 0.0111(14)
C4 0.0304(18) 0.038(2) 0.048(2) 0.0189(19) -0.0022(18) 0.0120(16)
C5 0.0250(17) 0.044(2) 0.038(2) 0.0140(18) -0.0099(16) -0.0002(15)
C6 0.0204(16) 0.0304(18) 0.033(2) 0.0101(15) -0.0017(14) 0.0015(13)
C7 0.055(2) 0.0209(17) 0.029(2) -0.0003(15) -0.0008(17) 0.0028(15)
C8 0.046(2) 0.0331(18) 0.051(2) -0.005(2) -0.012(2) -0.0020(15)
C9 0.084(3) 0.033(2) 0.045(3) -0.0113(19) 0.006(2) 0.003(2)
C10 0.0300(16) 0.0294(19) 0.047(2) 0.0061(18) -0.0156(14) -0.0060(16)
C11 0.061(3) 0.050(3) 0.043(3) 0.009(2) -0.011(2) -0.031(2)
C12 0.041(2) 0.041(2) 0.057(3) -0.004(2) -0.0020(18) -0.0067(17)
C13 0.0216(12) 0.0149(14) 0.0195(15) -0.0029(14) 0.0009(13) -0.0016(10)
C14 0.0320(18) 0.032(2) 0.045(2) -0.0009(17) 0.0166(16) 0.0102(15)
C15 0.0230(16) 0.0319(19) 0.033(2) 0.0065(16) 0.0030(15) -0.0030(14)
C16 0.0165(14) 0.0254(17) 0.0250(19) 0.0043(14) -0.0004(13) -0.0028(12)
C17 0.0193(15) 0.0352(19) 0.034(2) 0.0129(17) -0.0004(15) -0.0015(14)
C18 0.0311(19) 0.043(2) 0.043(2) 0.023(2) -0.0004(17) -0.0013(16)
C19 0.034(2) 0.076(3) 0.031(2) 0.024(2) -0.0033(17) -0.009(2)
C20 0.0320(18) 0.060(3) 0.025(2) 0.0039(18) -0.0016(15) -0.0117(17)
C21 0.0236(14) 0.0352(19) 0.0237(17) 0.0056(16) -0.0027(12) -0.0113(15)
C22 0.0320(18) 0.0221(18) 0.044(2) 0.0121(16) 0.0042(16) 0.0001(14)
C23 0.041(2) 0.0265(18) 0.065(3) 0.0026(18) 0.011(2) -0.0077(16)
C24 0.043(2) 0.035(2) 0.064(3) 0.0209(19) 0.014(2) 0.0090(17)
C25 0.054(2) 0.040(2) 0.022(2) -0.0059(16) 0.0082(17) -0.0200(18)
C26 0.072(3) 0.078(3) 0.030(2) -0.006(2) 0.001(2) -0.051(3)
C27 0.082(3) 0.036(2) 0.040(3) -0.0108(19) 0.014(2) -0.019(2)
C28 0.0239(16) 0.0246(17) 0.047(2) -0.0085(17) 0.0006(16) -0.0019(12)
C29 0.0299(17) 0.050(2) 0.043(2) -0.0119(19) 0.0067(17) 0.0065(15)
C30 0.057(3) 0.050(3) 0.067(3) 0.023(2) -0.016(2) -0.014(2)
C31 0.0309(18) 0.046(2) 0.044(2) -0.0094(18) -0.0133(17) 0.0050(16)
C32 0.0262(16) 0.0246(17) 0.031(2) -0.0011(15) 0.0023(14) 0.0008(13)
C33 0.050(2) 0.0270(18) 0.053(2) -0.0095(17) -0.013(2) 0.0095(18)
C34 0.052(2) 0.041(2) 0.040(2) -0.0063(19) 0.0012(19) 0.0113(18)
C35 0.041(2) 0.0231(18) 0.048(2) -0.0006(17) -0.0067(17) -0.0019(15)
C36 0.034(2) 0.103(4) 0.028(2) 0.015(2) 0.0034(17) -0.008(2)
C37 0.124(5) 0.057(3) 0.042(3) 0.024(2) -0.011(3) -0.001(3)
C38 0.071(4) 0.344(14) 0.145(7) 0.174(9) -0.022(5) -0.070(6)
C39 0.049(3) 0.211(7) 0.073(4) 0.079(4) 0.034(3) 0.055(4)

loop_
_atom_site_label
_atom_site_type_symbol
_atom_site_thermal_displace_type
_atom_site_fract_x
_atom_site_fract_y
_atom_site_fract_z
_atom_site_occupancy
_atom_site_U_iso_or_equiv
Y Y Uani 0.38700(2) 0.50855(1) 0.03285(2) 1.000 0.0191(1)
Si1 Si Uani 0.12559(5) 0.50930(5) -0.04072(4) 1.000 0.0239(3)
Si2 Si Uani 0.42713(7) 0.68977(5) 0.14185(5) 1.000 0.0296(3)
O O Uani 0.35889(18) 0.44369(12) 0.14061(13) 1.000 0.0369(8)
N1 N Uani 0.54079(17) 0.44035(13) 0.01939(13) 1.000 0.0196(8)
N2 N Uani 0.50510(18) 0.53433(13) -0.05742(13) 1.000 0.0194(8)
N3 N Uani 0.67026(18) 0.47590(14) -0.06530(14) 1.000 0.0238(8)
C1 C Uani 0.6020(2) 0.38978(16) 0.06063(16) 1.000 0.0208(9)
C2 C Uani 0.5850(2) 0.31088(17) 0.05188(17) 1.000 0.0269(10)
C3 C Uani 0.6400(3) 0.26084(18) 0.0951(2) 1.000 0.0356(11)
C4 C Uani 0.7079(3) 0.2863(2) 0.1450(2) 1.000 0.0388(11)
C5 C Uani 0.7228(3) 0.3634(2) 0.1540(2) 1.000 0.0357(11)
C6 C Uani 0.6692(2) 0.41646(18) 0.11333(18) 1.000 0.0279(10)
C7 C Uani 0.5085(3) 0.28205(19) -0.00225(19) 1.000 0.0350(11)
C8 C Uani 0.4059(3) 0.26166(19) 0.0322(2) 1.000 0.0434(11)
C9 C Uani 0.5497(3) 0.2147(2) -0.0452(2) 1.000 0.0540(16)
C10 C Uani 0.6827(2) 0.5005(2) 0.12786(18) 1.000 0.0355(11)
C11 C Uani 0.7820(3) 0.5321(2) 0.0970(2) 1.000 0.0513(17)
C12 C Uani 0.6801(3) 0.5197(2) 0.2068(2) 1.000 0.0463(14)
C13 C Uani 0.5749(2) 0.48210(15) -0.03518(16) 1.000 0.0187(8)
C14 C Uani 0.7338(3) 0.40758(19) -0.0617(2) 1.000 0.0363(11)
C15 C Uani 0.7210(2) 0.54229(19) -0.09721(19) 1.000 0.0293(11)
C16 C Uani 0.5051(2) 0.56002(17) -0.12920(17) 1.000 0.0223(10)
C17 C Uani 0.5065(2) 0.63880(19) -0.14328(19) 1.000 0.0295(10)
C18 C Uani 0.5106(3) 0.6636(2) -0.2129(2) 1.000 0.0390(11)
C19 C Uani 0.5115(3) 0.6125(3) -0.2687(2) 1.000 0.0470(14)
C20 C Uani 0.5039(3) 0.5359(2) -0.25510(19) 1.000 0.0390(13)
C21 C Uani 0.4994(2) 0.50809(19) -0.18609(16) 1.000 0.0275(10)
C22 C Uani 0.5044(3) 0.69755(18) -0.0844(2) 1.000 0.0327(11)
C23 C Uani 0.6010(3) 0.74827(19) -0.0852(2) 1.000 0.0442(13)
C24 C Uani 0.4078(3) 0.7477(2) -0.0896(2) 1.000 0.0473(14)
C25 C Uani 0.4854(3) 0.4231(2) -0.17616(19) 1.000 0.0387(12)
C26 C Uani 0.3818(3) 0.3974(3) -0.2078(2) 1.000 0.0600(16)
C27 C Uani 0.5742(3) 0.3771(2) -0.2093(2) 1.000 0.0527(16)
C28 C Uani 0.2415(2) 0.45217(18) -0.0238(2) 1.000 0.0318(10)
C29 C Uani 0.0587(3) 0.5327(2) 0.0440(2) 1.000 0.0410(11)
C30 C Uani 0.1657(3) 0.5995(2) -0.0851(2) 1.000 0.0580(17)
C31 C Uani 0.0265(3) 0.4658(2) -0.1006(2) 1.000 0.0403(11)
C32 C Uani 0.3500(2) 0.63201(17) 0.08081(18) 1.000 0.0273(10)
C33 C Uani 0.3804(3) 0.79014(18) 0.1547(2) 1.000 0.0433(11)
C34 C Uani 0.4277(3) 0.6431(2) 0.2313(2) 1.000 0.0443(12)
C35 C Uani 0.5645(3) 0.69829(19) 0.1110(2) 1.000 0.0374(11)
C36 C Uani 0.4220(3) 0.4060(3) 0.1927(2) 1.000 0.0550(16)
C37 C Uani 0.3609(4) 0.3448(3) 0.2217(3) 1.000 0.074(2)
C38 C Uani 0.2557(5) 0.3664(6) 0.2082(4) 1.000 0.187(5)
C39 C Uani 0.2589(4) 0.4407(4) 0.1702(3) 1.000 0.111(3)
H3 H Uiso 0.62998 0.20782 0.08953 1.000 0.0425
H4 H Uiso 0.74482 0.25122 0.17354 1.000 0.0468
H5 H Uiso 0.77047 0.38061 0.18854 1.000 0.0427
H7 H Uiso 0.49513 0.32433 -0.03630 1.000 0.0419
H8 H Uiso 0.41639 0.22061 0.06643 1.000 0.0648
H8' H Uiso 0.35717 0.24506 -0.00429 1.000 0.0648
H8" H Uiso 0.37806 0.30621 0.05665 1.000 0.0648
H9 H Uiso 0.61381 0.22936 -0.06888 1.000 0.0810
H9' H Uiso 0.49853 0.19982 -0.08069 1.000 0.0810
H9" H Uiso 0.56302 0.17194 -0.01333 1.000 0.0810
H10 H Uiso 0.62403 0.52773 0.10477 1.000 0.0424
H11 H Uiso 0.78425 0.58703 0.10437 1.000 0.0769
H11' H Uiso 0.78464 0.52108 0.04617 1.000 0.0769
H11" H Uiso 0.84101 0.50837 0.12058 1.000 0.0769
H12 H Uiso 0.61705 0.49915 0.22796 1.000 0.0694
H12' H Uiso 0.68140 0.57485 0.21292 1.000 0.0694
H12" H Uiso 0.74025 0.49731 0.23023 1.000 0.0694
H14 H Uiso 0.77966 0.41069 -0.02063 1.000 0.0544
H14' H Uiso 0.77503 0.40330 -0.10502 1.000 0.0544
H14" H Uiso 0.68930 0.36296 -0.05718 1.000 0.0544
H15 H Uiso 0.71502 0.53959 -0.14888 1.000 0.0439
H15' H Uiso 0.79398 0.54271 -0.08387 1.000 0.0439
H15" H Uiso 0.68788 0.58873 -0.08013 1.000 0.0439
H18 H Uiso 0.51284 0.71639 -0.22257 1.000 0.0469
H19 H Uiso 0.51734 0.63021 -0.31600 1.000 0.0563
H20 H Uiso 0.50175 0.50128 -0.29362 1.000 0.0468
H22 H Uiso 0.50226 0.67017 -0.03809 1.000 0.0390
H23 H Uiso 0.66251 0.71682 -0.07851 1.000 0.0664
H23' H Uiso 0.59649 0.78556 -0.04688 1.000 0.0664
H23" H Uiso 0.60559 0.77467 -0.13076 1.000 0.0664
H24 H Uiso 0.41158 0.77881 -0.13257 1.000 0.0708
H24' H Uiso 0.40384 0.78081 -0.04803 1.000 0.0708
H24" H Uiso 0.34628 0.71556 -0.09164 1.000 0.0708
H25 H Uiso 0.48417 0.41237 -0.12419 1.000 0.0464
H26 H Uiso 0.32579 0.42702 -0.18672 1.000 0.0900
H26' H Uiso 0.37115 0.34345 -0.19753 1.000 0.0900
H26" H Uiso 0.38254 0.40520 -0.25912 1.000 0.0900
H27 H Uiso 0.57066 0.38088 -0.26099 1.000 0.0785
H27' H Uiso 0.56802 0.32382 -0.19514 1.000 0.0785
H27" H Uiso 0.64026 0.39730 -0.19276 1.000 0.0785
H28 H Uiso 0.26516 0.43198 -0.06995 1.000 0.0383
H28' H Uiso 0.22028 0.40811 0.00519 1.000 0.0383
H29 H Uiso 0.03675 0.48578 0.06733 1.000 0.0618
H29' H Uiso -0.00170 0.56429 0.03408 1.000 0.0618
H29" H Uiso 0.10598 0.56038 0.07516 1.000 0.0618
H30 H Uiso 0.20108 0.63215 -0.05085 1.000 0.0870
H30' H Uiso 0.10471 0.62577 -0.10335 1.000 0.0870
H30" H Uiso 0.21246 0.58790 -0.12441 1.000 0.0870
H31 H Uiso 0.06011 0.44689 -0.14361 1.000 0.0603
H31' H Uiso -0.02486 0.50416 -0.11346 1.000 0.0603
H31" H Uiso -0.00747 0.42371 -0.07614 1.000 0.0603
H32 H Uiso 0.33840 0.66482 0.03904 1.000 0.0326
H32' H Uiso 0.28209 0.62670 0.10410 1.000 0.0326
H33 H Uiso 0.38101 0.81672 0.10909 1.000 0.0649
H33' H Uiso 0.42575 0.81646 0.18805 1.000 0.0649
H33" H Uiso 0.31002 0.78937 0.17349 1.000 0.0649
H34 H Uiso 0.35731 0.64126 0.24986 1.000 0.0662
H34' H Uiso 0.47137 0.67235 0.26363 1.000 0.0662
H34" H Uiso 0.45483 0.59149 0.22691 1.000 0.0662
H35 H Uiso 0.59003 0.64825 0.09683 1.000 0.0558
H35' H Uiso 0.60711 0.71816 0.14956 1.000 0.0558
H35" H Uiso 0.56777 0.73291 0.07045 1.000 0.0558
H36 H Uiso 0.44195 0.44192 0.23060 1.000 0.0658
H36' H Uiso 0.48533 0.38586 0.17046 1.000 0.0658
H37 H Uiso 0.37747 0.29626 0.19792 1.000 0.0887
H37' H Uiso 0.37340 0.33923 0.27311 1.000 0.0887
H38 H Uiso 0.21741 0.37152 0.25329 1.000 0.2240
H38' H Uiso 0.22098 0.32767 0.17870 1.000 0.2240
H39 H Uiso 0.20569 0.44271 0.13271 1.000 0.1333
H39' H Uiso 0.24775 0.48325 0.20347 1.000 0.1333

loop_
_atom_type_symbol
_atom_type_description
_atom_type_scat_dispersion_real
_atom_type_scat_dispersion_imag
_atom_type_scat_source
Y Y -2.7962 3.5667 'International Tables Vol C Tables 4.2.6.8 and 6.1.1.4'
Si Si 0.0817 0.0704 'International Tables Vol C Tables 4.2.6.8 and 6.1.1.4'
O O 0.0106 0.0060 'International Tables Vol C Tables 4.2.6.8 and 6.1.1.4'
N N 0.0061 0.0033 'International Tables Vol C Tables 4.2.6.8 and 6.1.1.4'
H H 0.0000 0.0000 'International Tables Vol C Tables 4.2.6.8 and 6.1.1.4'
C C 0.0033 0.0016 'International Tables Vol C Tables 4.2.6.8 and 6.1.1.4'

loop_
_geom_angle_atom_site_label_1
_geom_angle_atom_site_label_2
_geom_angle_atom_site_label_3
_geom_angle
_geom_angle_publ_flag
O Y N1 88.66(8) yes
O Y N2 145.45(8) yes
O Y C13 116.73(8) yes
O Y C28 93.57(10) yes
O Y C32 94.76(10) yes
N1 Y N2 57.47(8) yes
N1 Y C13 28.57(8) yes
N1 Y C28 114.29(9) yes
N1 Y C32 132.45(9) yes
N2 Y C13 28.97(8) yes
N2 Y C28 105.84(10) yes
N2 Y C32 103.26(9) yes
C13 Y C28 114.50(10) yes
C13 Y C32 119.87(9) yes
C28 Y C32 112.80(10) yes
C28 Si1 C29 110.66(17) yes
C28 Si1 C30 108.41(16) yes
C28 Si1 C31 116.21(16) yes
C29 Si1 C30 108.99(16) yes
C29 Si1 C31 106.74(17) yes
C30 Si1 C31 105.56(17) yes
C32 Si2 C33 115.22(15) yes
C32 Si2 C34 108.89(16) yes
C32 Si2 C35 111.51(15) yes
C33 Si2 C34 107.25(17) yes
C33 Si2 C35 105.64(16) yes
C34 Si2 C35 108.03(17) yes
Y O C36 136.3(2) yes
Y O C39 120.0(3) yes
C36 O C39 103.6(3) yes
Y N1 C1 137.40(19) yes
Y N1 C13 94.75(16) yes
C1 N1 C13 125.4(2) yes
Y N2 C13 94.59(17) yes
Y N2 C16 138.89(18) yes
C13 N2 C16 120.5(2) yes
C13 N3 C14 123.9(3) yes
C13 N3 C15 120.8(2) yes
C14 N3 C15 115.0(2) yes
N1 C1 C2 117.6(2) yes
N1 C1 C6 121.6(3) yes
C2 C1 C6 120.5(3) no
C1 C2 C3 118.1(3) no
C1 C2 C7 120.7(3) no
C3 C2 C7 121.2(3) no
C2 C3 C4 121.7(3) no
C3 C4 C5 119.9(3) no
C4 C5 C6 121.4(3) no
C1 C6 C5 118.3(3) no
C1 C6 C10 121.8(3) no
C5 C6 C10 119.8(3) no
C2 C7 C8 111.4(3) no
C2 C7 C9 112.9(3) no
C8 C7 C9 110.3(3) no
C6 C10 C11 112.7(3) no
C6 C10 C12 113.0(3) no
C11 C10 C12 108.1(3) no
Y C13 N1 56.68(14) yes
Y C13 N2 56.44(14) yes
Y C13 N3 174.1(2) yes
N1 C13 N2 112.9(2) yes
N1 C13 N3 125.1(2) yes
N2 C13 N3 122.0(3) yes
N2 C16 C17 119.3(3) yes
N2 C16 C21 121.0(3) yes
C17 C16 C21 119.6(3) no
C16 C17 C18 119.2(3) no
C16 C17 C22 122.1(3) no
C18 C17 C22 118.6(3) no
C17 C18 C19 121.1(3) no
C18 C19 C20 119.6(4) no
C19 C20 C21 121.5(3) no
C16 C21 C20 118.7(3) no
C16 C21 C25 123.4(3) no
C20 C21 C25 117.8(3) no
C17 C22 C23 112.0(3) no
C17 C22 C24 111.1(3) no
C23 C22 C24 109.2(3) no
C21 C25 C26 110.3(3) no
C21 C25 C27 112.3(3) no
C26 C25 C27 109.9(3) no
Y C28 Si1 119.80(16) yes
Y C32 Si2 129.02(14) yes
O C36 C37 106.9(3) yes
C36 C37 C38 104.8(5) no
C37 C38 C39 106.9(6) no
O C39 C38 104.4(5) yes
C2 C3 H3 119.00 no
C4 C3 H3 119.00 no
C3 C4 H4 120.00 no
C5 C4 H4 120.00 no
C4 C5 H5 119.00 no
C6 C5 H5 119.00 no
C2 C7 H7 107.00 no
C8 C7 H7 107.00 no
C9 C7 H7 107.00 no
C7 C8 H8 110.00 no
C7 C8 H8' 110.00 no
C7 C8 H8" 110.00 no
H8 C8 H8' 109.00 no
H8 C8 H8" 109.00 no
H8' C8 H8" 109.00 no
C7 C9 H9 109.00 no
C7 C9 H9' 109.00 no
C7 C9 H9" 109.00 no
H9 C9 H9' 110.00 no
H9 C9 H9" 109.00 no
H9' C9 H9" 109.00 no
C6 C10 H10 108.00 no
C11 C10 H10 108.00 no
C12 C10 H10 108.00 no
C10 C11 H11 109.00 no
C10 C11 H11' 109.00 no
C10 C11 H11" 109.00 no
H11 C11 H11' 110.00 no
H11 C11 H11" 110.00 no
H11' C11 H11" 109.00 no
C10 C12 H12 110.00 no
C10 C12 H12' 110.00 no
C10 C12 H12" 109.00 no
H12 C12 H12' 109.00 no
H12 C12 H12" 109.00 no
H12' C12 H12" 109.00 no
N3 C14 H14 109.00 no
N3 C14 H14' 109.00 no
N3 C14 H14" 109.00 no
H14 C14 H14' 109.00 no
H14 C14 H14" 110.00 no
H14' C14 H14" 109.00 no
N3 C15 H15 109.00 no
N3 C15 H15' 109.00 no
N3 C15 H15" 109.00 no
H15 C15 H15' 109.00 no
H15 C15 H15" 109.00 no
H15' C15 H15" 109.00 no
C17 C18 H18 120.00 no
C19 C18 H18 119.00 no
C18 C19 H19 120.00 no
C20 C19 H19 120.00 no
C19 C20 H20 119.00 no
C21 C20 H20 119.00 no
C17 C22 H22 108.00 no
C23 C22 H22 108.00 no
C24 C22 H22 108.00 no
C22 C23 H23 109.00 no
C22 C23 H23' 110.00 no
C22 C23 H23" 110.00 no
H23 C23 H23' 109.00 no
H23 C23 H23" 109.00 no
H23' C23 H23" 109.00 no
C22 C24 H24 109.00 no
C22 C24 H24' 110.00 no
C22 C24 H24" 110.00 no
H24 C24 H24' 109.00 no
H24 C24 H24" 109.00 no
H24' C24 H24" 109.00 no
C21 C25 H25 108.00 no
C26 C25 H25 108.00 no
C27 C25 H25 108.00 no
C25 C26 H26 109.00 no
C25 C26 H26' 109.00 no
C25 C26 H26" 110.00 no
H26 C26 H26' 109.00 no
H26 C26 H26" 110.00 no
H26' C26 H26" 109.00 no
C25 C27 H27 109.00 no
C25 C27 H27' 109.00 no
C25 C27 H27" 109.00 no
H27 C27 H27' 109.00 no
H27 C27 H27" 110.00 no
H27' C27 H27" 109.00 no
Y C28 H28 107.00 no
Y C28 H28' 107.00 no
Si1 C28 H28 107.00 no
Si1 C28 H28' 107.00 no
H28 C28 H28' 107.00 no
Si1 C29 H29 110.00 no
Si1 C29 H29' 110.00 no
Si1 C29 H29" 109.00 no
H29 C29 H29' 109.00 no
H29 C29 H29" 109.00 no
H29' C29 H29" 109.00 no
Si1 C30 H30 110.00 no
Si1 C30 H30' 110.00 no
Si1 C30 H30" 110.00 no
H30 C30 H30' 109.00 no
H30 C30 H30" 109.00 no
H30' C30 H30" 109.00 no
Si1 C31 H31 109.00 no
Si1 C31 H31' 109.00 no
Si1 C31 H31" 110.00 no
H31 C31 H31' 109.00 no
H31 C31 H31" 109.00 no
H31' C31 H31" 109.00 no
Y C32 H32 105.00 no
Y C32 H32' 105.00 no
Si2 C32 H32 105.00 no
Si2 C32 H32' 105.00 no
H32 C32 H32' 106.00 no
Si2 C33 H33 109.00 no
Si2 C33 H33' 110.00 no
Si2 C33 H33" 109.00 no
H33 C33 H33' 109.00 no
H33 C33 H33" 109.00 no
H33' C33 H33" 110.00 no
Si2 C34 H34 109.00 no
Si2 C34 H34' 109.00 no
Si2 C34 H34" 109.00 no
H34 C34 H34' 110.00 no
H34 C34 H34" 110.00 no
H34' C34 H34" 110.00 no
Si2 C35 H35 109.00 no
Si2 C35 H35' 109.00 no
Si2 C35 H35" 109.00 no
H35 C35 H35' 110.00 no
H35 C35 H35" 109.00 no
H35' C35 H35" 109.00 no
O C36 H36 110.00 no
O C36 H36' 110.00 no
C37 C36 H36 110.00 no
C37 C36 H36' 110.00 no
H36 C36 H36' 109.00 no
C36 C37 H37 111.00 no
C36 C37 H37' 111.00 no
C38 C37 H37 111.00 no
C38 C37 H37' 111.00 no
H37 C37 H37' 109.00 no
C37 C38 H38 110.00 no
C37 C38 H38' 110.00 no
C39 C38 H38 110.00 no
C39 C38 H38' 110.00 no
H38 C38 H38' 109.00 no
O C39 H39 111.00 no
O C39 H39' 111.00 no
C38 C39 H39 111.00 no
C38 C39 H39' 111.00 no
H39 C39 H39' 109.00 no

loop_
_geom_bond_atom_site_label_1
_geom_bond_atom_site_label_2
_geom_bond_distance
_geom_bond_publ_flag
Y O 2.363(2) yes
Y N1 2.345(2) yes
Y N2 2.338(2) yes
Y C13 2.796(3) yes
Y C28 2.388(3) yes
Y C32 2.407(3) yes
Si1 C28 1.839(3) yes
Si1 C29 1.867(4) yes
Si1 C30 1.872(4) yes
Si1 C31 1.877(4) yes
Si2 C32 1.836(3) yes
Si2 C33 1.887(3) yes
Si2 C34 1.879(4) yes
Si2 C35 1.882(4) yes
O C36 1.443(5) yes
O C39 1.414(6) yes
N1 C1 1.426(4) yes
N1 C13 1.342(4) yes
N2 C13 1.359(4) yes
N2 C16 1.430(4) yes
N3 C13 1.367(4) yes
N3 C14 1.462(4) yes
N3 C15 1.473(4) yes
C1 C2 1.419(4) no
C1 C6 1.405(4) no
C2 C3 1.398(5) no
C2 C7 1.513(5) no
C3 C4 1.366(5) no
C4 C5 1.384(5) no
C5 C6 1.396(5) no
C6 C10 1.518(5) no
C7 C8 1.525(5) no
C7 C9 1.535(5) no
C10 C11 1.521(5) no
C10 C12 1.529(5) no
C16 C17 1.415(5) no
C16 C21 1.414(4) no
C17 C18 1.387(5) no
C17 C22 1.520(5) no
C18 C19 1.387(6) no
C19 C20 1.379(6) no
C20 C21 1.394(5) no
C21 C25 1.522(5) no
C22 C23 1.541(5) no
C22 C24 1.538(5) no
C25 C26 1.540(6) no
C25 C27 1.542(5) no
C36 C37 1.447(7) no
C37 C38 1.441(9) no
C38 C39 1.495(12) no
C3 H3 0.9500 no
C4 H4 0.9500 no
C5 H5 0.9500 no
C7 H7 1.0000 no
C8 H8 0.9800 no
C8 H8' 0.9800 no
C8 H8" 0.9800 no
C9 H9 0.9800 no
C9 H9' 0.9800 no
C9 H9" 0.9800 no
C10 H10 1.0000 no
C11 H11 0.9800 no
C11 H11' 0.9800 no
C11 H11" 0.9800 no
C12 H12 0.9800 no
C12 H12' 0.9800 no
C12 H12" 0.9800 no
C14 H14 0.9800 no
C14 H14' 0.9800 no
C14 H14" 0.9800 no
C15 H15 0.9800 no
C15 H15' 0.9800 no
C15 H15" 0.9800 no
C18 H18 0.9500 no
C19 H19 0.9500 no
C20 H20 0.9500 no
C22 H22 1.0000 no
C23 H23 0.9800 no
C23 H23' 0.9800 no
C23 H23" 0.9800 no
C24 H24 0.9800 no
C24 H24' 0.9800 no
C24 H24" 0.9800 no
C25 H25 1.0000 no
C26 H26 0.9800 no
C26 H26' 0.9800 no
C26 H26" 0.9800 no
C27 H27 0.9800 no
C27 H27' 0.9800 no
C27 H27" 0.9800 no
C28 H28 0.9900 no
C28 H28' 0.9900 no
C29 H29 0.9800 no
C29 H29' 0.9800 no
C29 H29" 0.9800 no
C30 H30 0.9800 no
C30 H30' 0.9800 no
C30 H30" 0.9800 no
C31 H31 0.9800 no
C31 H31' 0.9800 no
C31 H31" 0.9800 no
C32 H32 0.9900 no
C32 H32' 0.9900 no
C33 H33 0.9800 no
C33 H33' 0.9800 no
C33 H33" 0.9800 no
C34 H34 0.9800 no
C34 H34' 0.9800 no
C34 H34" 0.9800 no
C35 H35 0.9800 no
C35 H35' 0.9800 no
C35 H35" 0.9800 no
C36 H36 0.9900 no
C36 H36' 0.9900 no
C37 H37 0.9900 no
C37 H37' 0.9900 no
C38 H38 0.9900 no
C38 H38' 0.9900 no
C39 H39 0.9900 no
C39 H39' 0.9900 no

loop_
_geom_contact_atom_site_label_1
_geom_contact_atom_site_label_2
_geom_contact_distance
_geom_contact_site_symmetry_2
_geom_contact_publ_flag
Y C7 4.346(3) . no
Y C8 4.361(3) . no
Y C10 4.240(3) . no
Y C22 4.282(3) . no
Y C25 4.414(4) . no
Y H7 3.7700 . no
Y H8" 3.6000 . no
Y H10 3.3800 . no
Y H22 3.4900 . no
Y H25 3.6400 . no
Y H29" 3.8400 . no
Y H30 3.6200 . no
Y H35 3.8100 . no
Si1 H9" 3.4500 3_455 no
O H8" 2.9100 . no
N1 N2 2.251(3) . no
N1 N3 2.404(3) . no
N2 N1 2.251(3) . no
N2 N3 2.384(3) . no
N3 N2 2.384(3) . no
N3 C25 3.318(4) . no
N3 N1 2.404(3) . no
N3 C21 3.232(4) . no
N1 H10 2.4800 . no
N1 H7 2.3800 . no
N1 H25 2.8500 . no
N1 H14" 2.7700 . no
N2 H22 2.4200 . no
N2 H25 2.5100 . no
N2 H15" 2.6000 . no
N3 H11' 2.7000 . no
N3 H25 2.8900 . no
N3 H27" 2.8100 . no
C1 C14 2.892(5) . no
C1 C36 3.430(5) . no
C2 C14 3.353(5) . no
C6 C14 3.414(5) . no
C6 C36 3.547(5) . no
C7 Y 4.346(3) . no
C8 Y 4.361(3) . no
C10 C13 3.398(4) . no
C10 Y 4.240(3) . no
C13 C10 3.398(4) . no
C13 C16 2.421(4) . no
C13 C25 3.086(5) . no
C13 C1 2.460(4) . no
C14 C2 3.353(5) . no
C14 C1 2.892(5) . no
C14 C6 3.414(5) . no
C14 C27 3.515(5) . no
C15 C17 3.378(4) . no
C15 C21 3.385(4) . no
C15 C16 2.884(4) . no
C16 C15 2.884(4) . no
C17 C15 3.378(4) . no
C19 C38 3.516(8) 2_564 no
C21 C15 3.385(4) . no
C21 N3 3.232(4) . no
C22 Y 4.282(3) . no
C25 C13 3.086(5) . no
C25 N3 3.318(4) . no
C25 Y 4.414(4) . no
C27 C14 3.515(5) . no
C36 C1 3.430(5) . no
C36 C6 3.547(5) . no
C38 C19 3.516(8) 2_565 no
C1 H14 2.7900 . no
C1 H14" 2.5400 . no
C1 H36' 2.5700 . no
C2 H14" 2.6300 . no
C2 H36' 2.9100 . no
C3 H8 3.0400 . no
C3 H9" 2.7700 . no
C5 H12 3.0900 . no
C5 H12" 2.7800 . no
C5 H11" 3.0500 . no
C6 H14 2.9100 . no
C6 H36' 2.6700 . no
C7 H14" 2.9400 . no
C9 H3 2.7500 . no
C10 H35 2.9300 . no
C11 H14 3.0900 . no
C12 H5 2.7400 . no
C13 H25 2.3900 . no
C13 H7 2.9700 . no
C13 H10 2.8400 . no
C14 H27" 2.7600 . no
C14 H11' 2.9300 . no
C15 H11' 2.8600 . no
C16 H15" 2.6000 . no
C16 H15 2.7700 . no
C17 H15" 2.7800 . no
C18 H24 2.8400 . no
C18 H38 3.0900 2_564 no
C18 H23" 2.7900 . no
C19 H5 2.9500 2_664 no
C19 H38 3.0100 2_564 no
C20 H27 2.8700 . no
C20 H26" 2.7900 . no
C21 H15 2.9400 . no
C22 H15" 3.0600 . no
C23 H35" 2.9800 . no
C23 H15" 3.0300 . no
C23 H18 2.8900 . no
C24 H32 2.9800 . no
C24 H18 2.9100 . no
C26 H28 3.0700 . no
C26 H20 2.9000 . no
C27 H20 2.8700 . no
C28 H39 3.0000 . no
C29 H39 2.9900 . no
C30 H37' 2.9300 2_564 no
C32 H22 3.0700 . no
C34 H31 2.8500 2_565 no
C35 H22 2.9700 . no
C36 H12 3.0900 . no
H3 C9 2.7500 . no
H3 H9" 2.2200 . no
H4 H26' 2.3800 3_555 no
H5 C12 2.7400 . no
H5 H12" 2.2400 . no
H5 C19 2.9500 2_665 no
H7 Y 3.7700 . no
H7 N1 2.3800 . no
H7 C13 2.9700 . no
H7 H25 2.2800 . no
H8 C3 3.0400 . no
H8 H9" 2.5700 . no
H8' H9' 2.4700 . no
H8" Y 3.6000 . no
H8" O 2.9100 . no
H9 H14" 2.5600 . no
H9' H8' 2.4700 . no
H9' H19 2.3100 4_644 no
H9" C3 2.7700 . no
H9" H3 2.2200 . no
H9" H8 2.5700 . no
H9" Si1 3.4500 3_555 no
H9" H28' 2.4900 3_555 no
H9" H31" 2.5600 3_555 no
H10 Y 3.3800 . no
H10 N1 2.4800 . no
H10 C13 2.8400 . no
H10 H35 2.1800 . no
H11 H12' 2.4600 . no
H11' N3 2.7000 . no
H11' C14 2.9300 . no
H11' C15 2.8600 . no
H11' H14 2.3200 . no
H11' H15' 2.4900 . no
H11" C5 3.0500 . no
H11" H12" 2.4600 . no
H12 C5 3.0900 . no
H12 C36 3.0900 . no
H12 H36 2.4900 . no
H12' H11 2.4600 . no
H12" C5 2.7800 . no
H12" H5 2.2400 . no
H12" H11" 2.4600 . no
H12" H15 2.4400 2_665 no
H14 C1 2.7900 . no
H14 C6 2.9100 . no
H14 C11 3.0900 . no
H14 H11' 2.3200 . no
H14' H15' 2.5000 . no
H14' H27" 2.4100 . no
H14" N1 2.7700 . no
H14" C1 2.5400 . no
H14" C2 2.6300 . no
H14" C7 2.9400 . no
H14" H9 2.5600 . no
H15 C16 2.7700 . no
H15 C21 2.9400 . no
H15 H12" 2.4400 2_664 no
H15' H11' 2.4900 . no
H15' H14' 2.5000 . no
H15' H31' 2.5100 1_655 no
H15" N2 2.6000 . no
H15" C16 2.6000 . no
H15" C17 2.7800 . no
H15" C22 3.0600 . no
H15" C23 3.0300 . no
H15" H23 2.2800 . no
H18 C23 2.8900 . no
H18 C24 2.9100 . no
H18 H23" 2.3500 . no
H18 H24 2.4100 . no
H19 H9' 2.3100 4_654 no
H20 C26 2.9000 . no
H20 C27 2.8700 . no
H20 H26" 2.3900 . no
H20 H27 2.3900 . no
H22 Y 3.4900 . no
H22 N2 2.4200 . no
H22 C32 3.0700 . no
H22 C35 2.9700 . no
H22 H32 2.5800 . no
H22 H35" 2.4800 . no
H23 H15" 2.2800 . no
H23' H24' 2.5000 . no
H23' H35" 2.4300 . no
H23" C18 2.7900 . no
H23" H18 2.3500 . no
H23" H24 2.5200 . no
H24 C18 2.8400 . no
H24 H18 2.4100 . no
H24 H23" 2.5200 . no
H24' H23' 2.5000 . no
H24" H30 2.5100 . no
H25 Y 3.6400 . no
H25 N1 2.8500 . no
H25 N2 2.5100 . no
H25 N3 2.8900 . no
H25 C13 2.3900 . no
H25 H7 2.2800 . no
H26 H28 2.3400 . no
H26' H27' 2.5800 . no
H26' H4 2.3800 3_455 no
H26" C20 2.7900 . no
H26" H20 2.3900 . no
H26" H27 2.4800 . no
H27 C20 2.8700 . no
H27 H20 2.3900 . no
H27 H26" 2.4800 . no
H27' H26' 2.5800 . no
H27" N3 2.8100 . no
H27" C14 2.7600 . no
H27" H14' 2.4100 . no
H28 C26 3.0700 . no
H28 H26 2.3400 . no
H28' H39 2.4900 . no
H28' H9" 2.4900 3_455 no
H29" Y 3.8400 . no
H30 Y 3.6200 . no
H30 H24" 2.5100 . no
H30 H32 2.5300 . no
H30' H37' 2.4300 2_564 no
H30" H37' 2.5800 2_564 no
H30" H38 2.5800 2_564 no
H31 C34 2.8500 2_564 no
H31 H34" 2.5400 2_564 no
H31' H15' 2.5100 1_455 no
H31" H9" 2.5600 3_455 no
H32 C24 2.9800 . no
H32 H22 2.5800 . no
H32 H30 2.5300 . no
H34" H31 2.5400 2_565 no
H35 Y 3.8100 . no
H35 C10 2.9300 . no
H35 H10 2.1800 . no
H35' H37' 2.6000 4_655 no
H35" C23 2.9800 . no
H35" H22 2.4800 . no
H35" H23' 2.4300 . no
H36 H12 2.4900 . no
H36' C1 2.5700 . no
H36' C2 2.9100 . no
H36' C6 2.6700 . no
H37' C30 2.9300 2_565 no
H37' H30' 2.4300 2_565 no
H37' H30" 2.5800 2_565 no
H37' H35' 2.6000 4_645 no
H38 C18 3.0900 2_565 no
H38 C19 3.0100 2_565 no
H38 H30" 2.5800 2_565 no
H39 C28 3.0000 . no
H39 C29 2.9900 . no
H39 H28' 2.4900 . no

loop_
_geom_hbond_atom_site_label_D
_geom_hbond_atom_site_label_H
_geom_hbond_atom_site_label_A
_geom_hbond_distance_DH
_geom_hbond_distance_HA
_geom_hbond_distance_DA
_geom_hbond_angle_DHA
_geom_hbond_publ_flag
C7 H7 N1 1.0000 2.3800 2.853(4) 108.00 yes
C10 H10 N1 1.0000 2.4800 2.952(4) 108.00 yes
C22 H22 N2 1.0000 2.4200 2.924(4) 110.00 yes
C25 H25 N2 1.0000 2.5100 2.991(4) 109.00 yes

loop_
_geom_torsion_atom_site_label_1
_geom_torsion_atom_site_label_2
_geom_torsion_atom_site_label_3
_geom_torsion_atom_site_label_4
_geom_torsion
_geom_torsion_publ_flag
N1 Y O C36 24.4(3) no
N1 Y O C39 -160.7(3) no
N2 Y O C36 13.7(4) no
N2 Y O C39 -171.4(3) no
C13 Y O C36 18.9(4) no
C13 Y O C39 -166.2(3) no
C28 Y O C36 138.7(3) no
C28 Y O C39 -46.4(3) no
C32 Y O C36 -108.1(3) no
C32 Y O C39 66.8(3) no
O Y N1 C1 -8.1(3) no
O Y N1 C13 -169.65(17) no
N2 Y N1 C1 164.7(3) no
N2 Y N1 C13 3.18(15) no
C13 Y N1 C1 161.5(4) no
C28 Y N1 C1 -101.4(3) no
C28 Y N1 C13 97.04(18) no
C32 Y N1 C1 87.1(3) no
C32 Y N1 C13 -74.4(2) no
O Y N2 C13 9.6(2) no
O Y N2 C16 159.7(2) no
N1 Y N2 C13 -3.14(15) no
N1 Y N2 C16 147.0(3) no
C13 Y N2 C16 150.1(4) no
C28 Y N2 C13 -112.17(17) no
C28 Y N2 C16 38.0(3) no
C32 Y N2 C13 129.09(17) no
C32 Y N2 C16 -80.8(3) no
O Y C13 N1 11.60(19) no
O Y C13 N2 -173.94(15) no
N1 Y C13 N2 174.5(3) no
N2 Y C13 N1 -174.5(3) no
C28 Y C13 N1 -96.22(18) no
C28 Y C13 N2 78.24(18) no
C32 Y C13 N1 124.94(17) no
C32 Y C13 N2 -60.59(19) no
O Y C28 Si1 107.31(19) no
N1 Y C28 Si1 -162.56(16) no
N2 Y C28 Si1 -101.59(19) no
C13 Y C28 Si1 -131.12(17) no
C32 Y C28 Si1 10.6(2) no
O Y C32 Si2 71.9(2) no
N1 Y C32 Si2 -20.6(3) no
N2 Y C32 Si2 -78.4(2) no
C13 Y C32 Si2 -52.7(2) no
C28 Y C32 Si2 167.81(19) no
C29 Si1 C28 Y -69.6(2) no
C30 Si1 C28 Y 49.9(2) no
C31 Si1 C28 Y 168.52(17) no
C33 Si2 C32 Y 170.42(18) no
C34 Si2 C32 Y -69.1(2) no
C35 Si2 C32 Y 50.0(2) no
Y O C36 C37 -148.2(3) no
C39 O C36 C37 36.4(5) no
Y O C39 C38 148.9(4) no
C36 O C39 C38 -34.7(5) no
Y N1 C1 C2 94.1(3) no
Y N1 C1 C6 -79.5(3) no
C13 N1 C1 C2 -108.7(3) no
C13 N1 C1 C6 77.7(4) no
Y N1 C13 N2 -5.0(2) no
Y N1 C13 N3 173.2(3) no
C1 N1 C13 Y -164.8(3) no
C1 N1 C13 N2 -169.8(3) no
C1 N1 C13 N3 8.5(4) no
Y N2 C13 N1 5.0(2) no
Y N2 C13 N3 -173.3(2) no
C16 N2 C13 Y -157.7(3) no
C16 N2 C13 N1 -152.6(2) no
C16 N2 C13 N3 29.1(4) no
Y N2 C16 C17 86.8(3) no
Y N2 C16 C21 -90.6(3) no
C13 N2 C16 C17 -128.4(3) no
C13 N2 C16 C21 54.3(4) no
C14 N3 C13 N1 23.6(5) no
C14 N3 C13 N2 -158.3(3) no
C15 N3 C13 N1 -149.3(3) no
C15 N3 C13 N2 28.8(4) no
N1 C1 C2 C3 -176.2(3) no
N1 C1 C2 C7 3.2(4) no
C6 C1 C2 C3 -2.5(4) no
C6 C1 C2 C7 176.8(3) no
N1 C1 C6 C5 176.8(3) no
N1 C1 C6 C10 -1.8(4) no
C2 C1 C6 C5 3.5(4) no
C2 C1 C6 C10 -175.1(3) no
C1 C2 C3 C4 0.5(5) no
C7 C2 C3 C4 -178.8(3) no
C1 C2 C7 C8 -99.5(3) no
C1 C2 C7 C9 135.8(3) no
C3 C2 C7 C8 79.9(4) no
C3 C2 C7 C9 -44.9(4) no
C2 C3 C4 C5 0.5(6) no
C3 C4 C5 C6 0.4(6) no
C4 C5 C6 C1 -2.4(5) no
C4 C5 C6 C10 176.2(3) no
C1 C6 C10 C11 -102.8(3) no
C1 C6 C10 C12 134.2(3) no
C5 C6 C10 C11 78.6(4) no
C5 C6 C10 C12 -44.4(4) no
N2 C16 C17 C18 177.5(3) no
N2 C16 C17 C22 -2.1(4) no
C21 C16 C17 C18 -5.1(4) no
C21 C16 C17 C22 175.3(3) no
N2 C16 C21 C20 -177.4(3) no
N2 C16 C21 C25 4.4(4) no
C17 C16 C21 C20 5.3(4) no
C17 C16 C21 C25 -172.9(3) no
C16 C17 C18 C19 1.2(5) no
C22 C17 C18 C19 -179.3(3) no
C16 C17 C22 C23 119.2(3) no
C16 C17 C22 C24 -118.3(3) no
C18 C17 C22 C23 -60.3(4) no
C18 C17 C22 C24 62.1(4) no
C17 C18 C19 C20 2.7(6) no
C18 C19 C20 C21 -2.6(6) no
C19 C20 C21 C16 -1.4(5) no
C19 C20 C21 C25 176.9(3) no
C16 C21 C25 C26 115.8(3) no
C16 C21 C25 C27 -121.3(3) no
C20 C21 C25 C26 -62.4(4) no
C20 C21 C25 C27 60.5(4) no
O C36 C37 C38 -22.4(6) no
C36 C37 C38 C39 0.6(7) no
C37 C38 C39 O 21.5(7) no
